data_2009066
loop_
_publ_author_name
'Low, John Nicolson'
'Chohan, Zahid H.'
'Howie, R. Alan'
'Wardell, James L.'

_publ_section_title
;
 4,5-Bis(ferrocenylmethylthio)-1,3-dithiole-2-thione
;
_journal_issue 10
_journal_name_full 'Acta Crystallographica Section C'
_journal_page_first IUC9900124
_journal_paper_doi 10.1107/S0108270199098728
_journal_volume 55
_journal_year 1999
_chemical_formula_iupac '[Fe2 (C5 H5)2 (C15 H12 S5)]'
_chemical_formula_sum 'C25 H22 Fe2 S5'
_chemical_formula_weight 594.43
_chemical_name_systematic
;
4,5-Bis[(ferrocenylmethyl)thio]-1,3-dithiole-2-thione
;
_space_group_IT_number 19
_symmetry_cell_setting orthorhombic
_symmetry_space_group_name_Hall 'P 2ac 2ab'
_symmetry_space_group_name_H-M 'P 21 21 21'
_cell_angle_alpha 90.00
_cell_angle_beta 90.00
_cell_angle_gamma 90.00
_cell_formula_units_Z 4
_cell_length_a 6.0365(2)
_cell_length_b 17.3779(5)
_cell_length_c 22.6790(8)
_cell_measurement_temperature 150(2)
_cell_volume 2379.07(13)
_computing_cell_refinement 'DENZO (Otwinowski & Minor, 1997)'
_computing_data_collection 'KappaCCD server software (Nonius, 1997)'
_computing_data_reduction 'DENZO (Otwinowski & Minor, 1997)'
_computing_molecular_graphics 'ORTEP (Johnson, 1976), PLATON (Spek, 1999)'
_computing_publication_material 'SHELXL97  and WordPerfect macro PRPKAPPA (Ferguson, 1999)'
_computing_structure_refinement 'SHELXL97 (Sheldrick, 1997b)'
_computing_structure_solution 'SHELXS97 (Sheldrick, 1997a)'
_diffrn_ambient_temperature 150.00(10)
_diffrn_measured_fraction_theta_full 0.997
_diffrn_measured_fraction_theta_max 0.997
_diffrn_measurement_device_type KappaCCD
_diffrn_measurement_method '\f and \w scans with \k offsets'
_diffrn_radiation_monochromator graphite
_diffrn_radiation_source 'fine-focus sealed X-ray tube'
_diffrn_radiation_type 'Mo K\a'
_diffrn_radiation_wavelength 0.71073
_diffrn_reflns_av_R_equivalents 0.065
_diffrn_reflns_av_sigmaI/netI 0.0788
_diffrn_reflns_limit_h_max 7
_diffrn_reflns_limit_h_min -6
_diffrn_reflns_limit_k_max 21
_diffrn_reflns_limit_k_min -19
_diffrn_reflns_limit_l_max 28
_diffrn_reflns_limit_l_min -28
_diffrn_reflns_number 12977
_diffrn_reflns_theta_full 26.34
_diffrn_reflns_theta_max 26.34
_diffrn_reflns_theta_min 1.47
_diffrn_standards_decay_% negligible
_exptl_absorpt_coefficient_mu 1.671
_exptl_absorpt_correction_T_max 0.917
_exptl_absorpt_correction_T_min 0.797
_exptl_absorpt_correction_type multi-scan
_exptl_absorpt_process_details 'SORTAV (Blessing, 1995, 1997)'
_exptl_crystal_colour orange
_exptl_crystal_density_diffrn 1.660
_exptl_crystal_density_method 'not measured'
_exptl_crystal_description lath
_exptl_crystal_F_000 1216
_exptl_crystal_size_max 0.4
_exptl_crystal_size_mid 0.15
_exptl_crystal_size_min 0.075
_refine_diff_density_max 0.510
_refine_diff_density_min -0.575
_refine_ls_abs_structure_details 'Flack (1983); Friedel Pairs = 1949'
_refine_ls_abs_structure_Flack 0.01(2)
_refine_ls_extinction_method none
_refine_ls_goodness_of_fit_ref 1.170
_refine_ls_hydrogen_treatment constr
_refine_ls_matrix_type full
_refine_ls_number_parameters 289
_refine_ls_number_reflns 4769
_refine_ls_number_restraints 0
_refine_ls_restrained_S_all 1.170
_refine_ls_R_factor_all 0.063
_refine_ls_R_factor_gt 0.044
_refine_ls_shift/su_max 0.017
_refine_ls_shift/su_mean 0.002
_refine_ls_structure_factor_coef Fsqd
_refine_ls_weighting_details 'w = 1/[\s^2^(Fo^2^)+(0.0458P)^2^] where P = (Fo^2^+2Fc^2^)/3'
_refine_ls_weighting_scheme calc
_refine_ls_wR_factor_ref 0.115
_reflns_number_gt 3843
_reflns_number_total 4796
_reflns_threshold_expression I>2\s(I)
_cod_data_source_file qa0176.cif
_cod_data_source_block 038
_cod_depositor_comments
;
The following automatic conversions were performed:

'_exptl_absorpt_correction_type' value 'Multi-scan' changed to
'multi-scan' according to
/home/saulius/struct/CIF-dictionaries/cif_core.dic dictionary named
'cif_core.dic' version 2.4.1 from 2010-06-29.

Automatic conversion script
Id: cif_fix_values 1715 2011-07-08 13:25:40Z adriana 

The following automatic conversions were performed:

'_refine_ls_weighting_scheme' value 'calc w =
1/[\s^2^(Fo^2^)+(0.0458P)^2^] where P = (Fo^2^+2Fc^2^)/3' was changed
to 'calc'. New tag '_refine_ls_weighting_details' was created. The
value of the new tag was set to 'w = 1/[\s^2^(Fo^2^)+(0.0458P)^2^]
where P = (Fo^2^+2Fc^2^)/3'.

Automatic conversion script
Id: cif_fix_values 3143 2015-03-26 13:38:13Z robertas 
;
_cod_database_code 2009066

loop_
_symmetry_equiv_pos_as_xyz
'x, y, z'
'x+1/2, -y+1/2, -z'
'-x, y+1/2, -z+1/2'
'-x+1/2, -y, z+1/2'

loop_
_atom_site_label
_atom_site_fract_x
_atom_site_fract_y
_atom_site_fract_z
_atom_site_U_iso_or_equiv
_atom_site_adp_type
_atom_site_calc_flag
_atom_site_refinement_flags
_atom_site_occupancy
_atom_site_disorder_assembly
_atom_site_disorder_group
_atom_site_type_symbol
Fe1 .10372(12) -.19738(4) -.14805(3) .02195(19) Uani d . 1 . . Fe
Fe2 .08310(14) .02824(4) .08315(3) .0274(2) Uani d . 1 . . Fe
S1 -.3762(2) .02274(7) -.15921(6) .0264(3) Uani d . 1 . . S
S2 -.3205(2) .16813(8) -.06091(6) .0310(3) Uani d . 1 . . S
S3 .0437(2) .08565(7) -.21277(6) .0260(3) Uani d . 1 . . S
S4 .0953(2) .20620(7) -.12723(6) .0285(3) Uani d . 1 . . S
S5 .4297(2) .19241(7) -.22320(6) .0329(3) Uani d . 1 . . S
C1 -.2544(8) -.0637(3) -.1225(2) .0245(12) Uani d . 1 . . C
C2 -.1479(10) .1509(3) .0047(2) .0320(14) Uani d . 1 . . C
C3 -.1317(8) .1452(3) -.1167(2) .0228(11) Uani d . 1 . . C
C4 -.1535(8) .0881(3) -.1561(2) .0203(11) Uani d . 1 . . C
C5 .2030(9) .1626(3) -.1901(2) .0258(12) Uani d . 1 . . C
C11 -.0828(9) -.1003(3) -.1603(2) .0189(10) Uani d . 1 . . C
C21 .1466(8) -.0829(3) -.1596(2) .0252(12) Uani d . 1 . . C
C31 .2504(9) -.1236(3) -.2059(2) .0277(13) Uani d . 1 . . C
C41 .0865(10) -.1686(3) -.2345(2) .0296(12) Uani d . 1 . . C
C51 -.1184(9) -.1541(3) -.2067(2) .0279(12) Uani d . 1 . . C
C61 .2525(17) -.2256(4) -.0699(3) .061(2) Uani d . 1 . . C
C71 .0295(18) -.2452(4) -.0676(3) .073(3) Uani d . 1 . . C
C81 -.0107(11) -.2978(4) -.1126(4) .055(2) Uani d . 1 . . C
C91 .1907(10) -.3100(3) -.1429(3) .0351(14) Uani d . 1 . . C
C101 .3499(10) -.2646(3) -.1149(3) .0421(17) Uani d . 1 . . C
C12 -.0664(10) .0703(3) .0104(2) .0258(12) Uani d . 1 . . C
C22 .1460(10) .0421(3) -.0045(2) .0326(14) Uani d . 1 . . C
C32 .1558(11) -.0366(3) .0101(2) .0376(16) Uani d . 1 . . C
C42 -.0504(11) -.0587(3) .0327(2) .0353(15) Uani d . 1 . . C
C52 -.1893(10) .0063(3) .0329(2) .0332(14) Uani d . 1 . . C
C62 .1065(12) .1161(3) .1415(3) .0443(16) Uani d . 1 . . C
C72 -.0240(11) .0561(4) .1655(2) .0449(17) Uani d . 1 . . C
C82 .1095(11) -.0100(3) .1673(2) .0408(15) Uani d . 1 . . C
C92 .3212(10) .0082(3) .1454(3) .0351(14) Uani d . 1 . . C
C102 .3189(11) .0860(3) .1295(3) .0376(15) Uani d . 1 . . C
H1A -.1885 -.0486 -.0852 .029 Uiso calc R 1 . . H
H1B -.3709 -.1006 -.1143 .029 Uiso calc R 1 . . H
H2A -.0213 .1852 .0033 .038 Uiso calc R 1 . . H
H2B -.2333 .1638 .0395 .038 Uiso calc R 1 . . H
H21 .2171 -.0502 -.1331 .030 Uiso calc R 1 . . H
H31 .3997 -.1213 -.2159 .033 Uiso calc R 1 . . H
H41 .1099 -.2017 -.2661 .036 Uiso calc R 1 . . H
H51 -.2537 -.1760 -.2168 .033 Uiso calc R 1 . . H
H61 .3237 -.1914 -.0448 .073 Uiso calc R 1 . . H
H71 -.0741 -.2264 -.0409 .087 Uiso calc R 1 . . H
H81 -.1459 -.3209 -.1211 .066 Uiso calc R 1 . . H
H91 .2130 -.3420 -.1753 .042 Uiso calc R 1 . . H
H101 .4986 -.2615 -.1253 .051 Uiso calc R 1 . . H
H22 .2601 .0707 -.0211 .039 Uiso calc R 1 . . H
H32 .2783 -.0684 .0055 .045 Uiso calc R 1 . . H
H42 -.0888 -.1078 .0454 .042 Uiso calc R 1 . . H
H52 -.3359 .0074 .0455 .040 Uiso calc R 1 . . H
H62 .0605 .1664 .1349 .053 Uiso calc R 1 . . H
H72 -.1706 .0598 .1778 .054 Uiso calc R 1 . . H
H82 .0651 -.0582 .1807 .049 Uiso calc R 1 . . H
H92 .4407 -.0253 .1421 .042 Uiso calc R 1 . . H
H102 .4373 .1132 .1136 .045 Uiso calc R 1 . . H

loop_
_atom_site_aniso_label
_atom_site_aniso_U_11
_atom_site_aniso_U_22
_atom_site_aniso_U_33
_atom_site_aniso_U_12
_atom_site_aniso_U_13
_atom_site_aniso_U_23
Fe1 .0264(4) .0196(3) .0199(4) .0022(3) .0009(3) .0017(3)
Fe2 .0386(5) .0263(4) .0172(4) -.0030(4) -.0023(4) -.0008(3)
S1 .0215(7) .0205(6) .0372(8) -.0009(6) -.0026(6) -.0007(6)
S2 .0327(8) .0320(7) .0282(8) .0083(6) .0017(6) -.0010(6)
S3 .0295(8) .0238(6) .0247(7) -.0025(6) .0017(6) -.0023(5)
S4 .0303(7) .0250(6) .0301(7) -.0048(7) -.0036(6) -.0030(5)
S5 .0275(7) .0283(7) .0428(9) -.0022(7) .0027(7) .0104(6)
C1 .025(3) .022(3) .027(3) .001(2) .000(2) .004(2)
C2 .046(4) .034(3) .016(3) .001(3) .003(3) -.005(2)
C3 .023(3) .020(2) .025(3) .005(2) -.007(2) .002(2)
C4 .019(3) .022(2) .020(3) .002(2) .000(2) .003(2)
C5 .025(3) .016(3) .036(3) .002(2) -.003(2) .006(2)
C11 .023(3) .019(2) .014(2) -.001(2) .001(2) .0034(19)
C21 .029(3) .020(2) .027(3) -.001(2) -.004(2) .002(2)
C31 .026(3) .029(3) .029(3) .001(2) .003(3) .009(3)
C41 .037(3) .033(3) .019(3) .010(3) -.005(3) .002(2)
C51 .027(3) .030(3) .027(3) .003(3) -.010(3) -.004(2)
C61 .125(8) .029(4) .028(4) .020(4) -.020(5) .005(3)
C71 .139(9) .036(4) .043(4) .042(5) .055(5) .021(3)
C81 .039(4) .033(3) .092(6) .002(3) .017(4) .032(4)
C91 .046(3) .026(3) .033(3) .009(3) .001(3) .001(3)
C101 .035(4) .031(3) .060(4) .002(3) -.015(3) .021(3)
C12 .038(3) .022(3) .017(3) -.007(3) .001(3) .000(2)
C22 .041(4) .037(3) .020(3) -.001(3) .003(3) -.002(2)
C32 .059(4) .032(3) .022(3) .012(3) -.003(3) -.009(3)
C42 .059(4) .021(3) .025(3) -.006(3) -.010(3) .000(2)
C52 .040(3) .045(4) .015(3) -.008(3) -.001(3) -.001(2)
C62 .068(4) .038(3) .027(3) .008(4) -.016(4) -.011(3)
C72 .038(4) .077(5) .020(3) .002(4) -.003(3) -.005(3)
C82 .053(4) .047(4) .023(3) -.016(4) -.011(3) .003(3)
C92 .043(3) .036(3) .026(3) .003(3) -.008(3) .000(3)
C102 .045(4) .037(3) .031(3) -.008(3) -.011(3) .001(3)

loop_
_atom_type_symbol
_atom_type_description
_atom_type_scat_dispersion_real
_atom_type_scat_dispersion_imag
_atom_type_scat_source
C C 0.0033 0.0016 'International Tables Vol C Tables 4.2.6.8 and 6.1.1.4'
H H 0.0000 0.0000 'International Tables Vol C Tables 4.2.6.8 and 6.1.1.4'
Fe Fe 0.3463 0.8444 'International Tables Vol C Tables 4.2.6.8 and 6.1.1.4'
S S 0.1246 0.1234 'International Tables Vol C Tables 4.2.6.8 and 6.1.1.4'

loop_
_geom_angle_atom_site_label_1
_geom_angle_atom_site_label_2
_geom_angle_atom_site_label_3
_geom_angle
_geom_angle_publ_flag
C21 Fe1 C41 68.8(2) no
C21 Fe1 C91 157.3(2) no
C41 Fe1 C91 107.9(2) no
C21 Fe1 C51 68.6(2) no
C41 Fe1 C51 40.7(2) no
C91 Fe1 C51 124.4(2) no
C21 Fe1 C101 121.3(2) no
C41 Fe1 C101 122.5(2) no
C91 Fe1 C101 40.2(2) no
C51 Fe1 C101 159.5(2) no
C21 Fe1 C31 40.7(2) no
C41 Fe1 C31 40.8(2) no
C91 Fe1 C31 122.1(2) no
C51 Fe1 C31 68.4(2) no
C101 Fe1 C31 106.4(2) no
C21 Fe1 C81 159.2(3) no
C41 Fe1 C81 125.1(3) no
C91 Fe1 C81 40.6(2) no
C51 Fe1 C81 110.5(3) no
C101 Fe1 C81 67.1(2) no
C31 Fe1 C81 159.8(3) no
C21 Fe1 C61 107.0(3) no
C41 Fe1 C61 156.9(3) no
C91 Fe1 C61 66.8(3) no
C51 Fe1 C61 160.9(3) no
C101 Fe1 C61 38.8(3) no
C31 Fe1 C61 121.2(3) no
C81 Fe1 C61 66.6(3) no
C21 Fe1 C11 40.8(2) no
C41 Fe1 C11 68.7(2) no
C91 Fe1 C11 160.9(2) no
C51 Fe1 C11 40.84(19) no
C101 Fe1 C11 157.7(2) no
C31 Fe1 C11 68.5(2) no
C81 Fe1 C11 124.9(2) no
C61 Fe1 C11 123.8(2) no
C21 Fe1 C71 122.7(3) no
C41 Fe1 C71 161.5(4) no
C91 Fe1 C71 67.4(2) no
C51 Fe1 C71 125.9(3) no
C101 Fe1 C71 66.3(3) no
C31 Fe1 C71 157.1(3) no
C81 Fe1 C71 39.7(3) no
C61 Fe1 C71 39.6(3) no
C11 Fe1 C71 109.5(2) no
C12 Fe2 C62 107.0(2) no
C12 Fe2 C82 157.5(2) no
C62 Fe2 C82 68.1(2) no
C12 Fe2 C102 123.8(2) no
C62 Fe2 C102 40.7(3) no
C82 Fe2 C102 67.7(2) no
C12 Fe2 C72 121.5(2) no
C62 Fe2 C72 40.8(2) no
C82 Fe2 C72 40.5(2) no
C102 Fe2 C72 68.3(3) no
C12 Fe2 C52 41.3(2) no
C62 Fe2 C52 124.3(3) no
C82 Fe2 C52 121.9(2) no
C102 Fe2 C52 161.2(2) no
C72 Fe2 C52 107.5(2) no
C12 Fe2 C22 40.8(2) no
C62 Fe2 C22 122.4(2) no
C82 Fe2 C22 160.4(2) no
C102 Fe2 C22 108.4(2) no
C72 Fe2 C22 157.9(2) no
C52 Fe2 C22 68.1(2) no
C12 Fe2 C92 160.2(2) no
C62 Fe2 C92 68.2(2) no
C82 Fe2 C92 40.4(2) no
C102 Fe2 C92 40.1(2) no
C72 Fe2 C92 68.3(2) no
C52 Fe2 C92 157.2(2) no
C22 Fe2 C92 124.2(2) no
C12 Fe2 C32 68.5(2) no
C62 Fe2 C32 158.0(3) no
C82 Fe2 C32 124.3(2) no
C102 Fe2 C32 122.6(3) no
C72 Fe2 C32 160.1(3) no
C52 Fe2 C32 67.5(2) no
C22 Fe2 C32 40.3(2) no
C92 Fe2 C32 108.3(2) no
C12 Fe2 C42 68.7(2) no
C62 Fe2 C42 160.6(3) no
C82 Fe2 C42 108.2(2) no
C102 Fe2 C42 157.3(3) no
C72 Fe2 C42 124.1(3) no
C52 Fe2 C42 40.1(2) no
C22 Fe2 C42 67.5(2) no
C92 Fe2 C42 122.3(2) no
C32 Fe2 C42 39.8(2) no
C4 S1 C1 101.6(2) no
C3 S2 C2 100.3(2) no
C5 S3 C4 98.1(2) no
C5 S4 C3 98.1(2) no
C11 C1 S1 111.2(4) no
C12 C2 S2 114.2(4) no
C4 C3 S2 125.9(4) no
C4 C3 S4 115.7(4) no
S2 C3 S4 118.1(3) no
C3 C4 S3 116.1(4) no
C3 C4 S1 125.3(4) no
S3 C4 S1 118.3(3) no
S5 C5 S3 124.9(3) no
S5 C5 S4 123.1(3) no
S3 C5 S4 111.9(3) no
C21 C11 C51 107.2(5) no
C21 C11 C1 125.7(4) no
C51 C11 C1 127.0(5) no
C21 C11 Fe1 68.7(3) no
C51 C11 Fe1 69.0(3) no
C1 C11 Fe1 131.1(3) no
C31 C21 C11 108.6(5) no
C31 C21 Fe1 70.2(3) no
C11 C21 Fe1 70.5(3) no
C21 C31 C41 107.9(5) no
C21 C31 Fe1 69.1(3) no
C41 C31 Fe1 69.2(3) no
C51 C41 C31 107.9(5) no
C51 C41 Fe1 69.9(3) no
C31 C41 Fe1 70.0(3) no
C41 C51 C11 108.4(5) no
C41 C51 Fe1 69.4(3) no
C11 C51 Fe1 70.2(3) no
C101 C61 C71 109.0(7) no
C101 C61 Fe1 70.1(4) no
C71 C61 Fe1 70.5(4) no
C61 C71 C81 107.5(6) no
C61 C71 Fe1 69.9(4) no
C81 C71 Fe1 69.7(4) no
C71 C81 C91 107.8(7) no
C71 C81 Fe1 70.6(4) no
C91 C81 Fe1 69.2(3) no
C101 C91 C81 106.5(6) no
C101 C91 Fe1 70.1(3) no
C81 C91 Fe1 70.1(3) no
C61 C101 C91 109.1(6) no
C61 C101 Fe1 71.0(4) no
C91 C101 Fe1 69.7(3) no
C22 C12 C52 106.6(5) no
C22 C12 C2 127.2(5) no
C52 C12 C2 126.2(5) no
C22 C12 Fe2 70.4(3) no
C52 C12 Fe2 70.0(3) no
C2 C12 Fe2 124.0(4) no
C32 C22 C12 108.6(5) no
C32 C22 Fe2 70.4(3) no
C12 C22 Fe2 68.8(3) no
C42 C32 C22 108.3(5) no
C42 C32 Fe2 70.4(3) no
C22 C32 Fe2 69.3(3) no
C32 C42 C52 108.2(5) no
C32 C42 Fe2 69.8(3) no
C52 C42 Fe2 69.1(3) no
C42 C52 C12 108.3(5) no
C42 C52 Fe2 70.8(3) no
C12 C52 Fe2 68.6(3) no
C102 C62 C72 107.9(5) no
C102 C62 Fe2 70.0(3) no
C72 C62 Fe2 70.0(3) no
C82 C72 C62 107.1(6) no
C82 C72 Fe2 69.4(3) no
C62 C72 Fe2 69.2(3) no
C72 C82 C92 109.1(5) no
C72 C82 Fe2 70.1(3) no
C92 C82 Fe2 70.5(3) no
C102 C92 C82 107.4(5) no
C102 C92 Fe2 69.5(3) no
C82 C92 Fe2 69.1(3) no
C92 C102 C62 108.5(6) no
C92 C102 Fe2 70.4(3) no
C62 C102 Fe2 69.3(3) no

loop_
_geom_bond_atom_site_label_1
_geom_bond_atom_site_label_2
_geom_bond_site_symmetry_2
_geom_bond_distance
_geom_bond_publ_flag
Fe1 C11 . 2.048(5) no
Fe1 C21 . 2.023(5) no
Fe1 C31 . 2.037(5) no
Fe1 C41 . 2.027(5) no
Fe1 C51 . 2.033(5) no
Fe1 C61 . 2.046(6) no
Fe1 C71 . 2.054(6) no
Fe1 C81 . 2.042(6) no
Fe1 C91 . 2.030(5) no
Fe1 C101 . 2.035(6) no
Fe2 C12 . 2.017(5) no
Fe2 C22 . 2.037(5) no
Fe2 C32 . 2.051(5) no
Fe2 C42 . 2.059(5) no
Fe2 C52 . 2.037(6) no
Fe2 C62 . 2.025(5) no
Fe2 C72 . 2.035(6) no
Fe2 C82 . 2.026(5) no
Fe2 C92 . 2.044(6) no
Fe2 C102 . 2.033(6) no
S1 C1 . 1.868(5) no
S1 C4 . 1.762(5) no
S2 C2 . 1.840(6) no
S2 C3 . 1.748(5) no
S3 C4 . 1.752(5) no
S3 C5 . 1.725(5) no
S4 C3 . 1.749(5) no
S4 C5 . 1.742(6) no
S5 C5 . 1.644(5) no
C1 C11 . 1.487(7) no
C2 C12 . 1.491(7) no
C3 C4 . 1.342(7) no
C11 C21 . 1.418(7) no
C11 C51 . 1.424(7) no
C21 C31 . 1.412(7) no
C31 C41 . 1.418(7) no
C41 C51 . 1.412(8) no
C61 C101 . 1.357(9) no
C61 C71 . 1.390(11) no
C71 C81 . 1.391(10) no
C81 C91 . 1.413(9) no
C91 C101 . 1.397(8) no
C12 C22 . 1.413(8) no
C12 C52 . 1.431(7) no
C22 C32 . 1.408(7) no
C32 C42 . 1.400(9) no
C42 C52 . 1.406(8) no
C62 C102 . 1.411(9) no
C62 C72 . 1.415(8) no
C72 C82 . 1.404(8) no
C82 C92 . 1.407(8) no
C92 C102 . 1.398(8) no

loop_
_geom_torsion_atom_site_label_1
_geom_torsion_atom_site_label_2
_geom_torsion_atom_site_label_3
_geom_torsion_atom_site_label_4
_geom_torsion
_geom_torsion_publ_flag
C4 S1 C1 C11 -70.5(4) no
C3 S2 C2 C12 -60.7(5) no
C2 S2 C3 C4 117.6(5) no
C2 S2 C3 S4 -68.5(3) no
C5 S4 C3 C4 0.2(4) no
C5 S4 C3 S2 -174.3(3) no
S2 C3 C4 S3 172.3(3) no
S4 C3 C4 S3 -1.7(5) no
S2 C3 C4 S1 -1.2(7) no
S4 C3 C4 S1 -175.3(3) no
C5 S3 C4 C3 2.3(4) no
C5 S3 C4 S1 176.4(3) no
C1 S1 C4 C3 -100.2(5) no
C1 S1 C4 S3 86.3(3) no
C4 S3 C5 S5 178.1(3) no
C4 S3 C5 S4 -2.1(3) no
C3 S4 C5 S5 -178.8(3) no
C3 S4 C5 S3 1.3(3) no
S1 C1 C11 C21 90.6(5) no
S1 C1 C11 C51 -84.0(5) no
S1 C1 C11 Fe1 -177.5(3) no
C41 Fe1 C11 C21 -81.8(3) no
C91 Fe1 C11 C21 -165.0(6) no
C51 Fe1 C11 C21 -119.3(4) no
C101 Fe1 C11 C21 42.9(7) no
C31 Fe1 C11 C21 -37.8(3) no
C81 Fe1 C11 C21 159.5(4) no
C61 Fe1 C11 C21 76.2(4) no
C71 Fe1 C11 C21 117.9(4) no
C21 Fe1 C11 C51 119.3(4) no
C41 Fe1 C11 C51 37.5(3) no
C91 Fe1 C11 C51 -45.7(8) no
C101 Fe1 C11 C51 162.2(6) no
C31 Fe1 C11 C51 81.5(3) no
C81 Fe1 C11 C51 -81.2(4) no
C61 Fe1 C11 C51 -164.6(4) no
C71 Fe1 C11 C51 -122.8(4) no
C21 Fe1 C11 C1 -119.4(6) no
C41 Fe1 C11 C1 158.8(5) no
C91 Fe1 C11 C1 75.6(8) no
C51 Fe1 C11 C1 121.4(6) no
C101 Fe1 C11 C1 -76.5(8) no
C31 Fe1 C11 C1 -157.1(5) no
C81 Fe1 C11 C1 40.1(6) no
C61 Fe1 C11 C1 -43.2(6) no
C71 Fe1 C11 C1 -1.5(6) no
C51 C11 C21 C31 1.7(6) no
C1 C11 C21 C31 -173.8(5) no
Fe1 C11 C21 C31 60.1(3) no
C51 C11 C21 Fe1 -58.5(3) no
C1 C11 C21 Fe1 126.0(5) no
C41 Fe1 C21 C31 -37.5(3) no
C91 Fe1 C21 C31 48.2(7) no
C51 Fe1 C21 C31 -81.4(3) no
C101 Fe1 C21 C31 78.5(4) no
C81 Fe1 C21 C31 -173.2(7) no
C61 Fe1 C21 C31 118.4(4) no
C11 Fe1 C21 C31 -119.1(5) no
C71 Fe1 C21 C31 158.8(5) no
C41 Fe1 C21 C11 81.6(3) no
C91 Fe1 C21 C11 167.3(5) no
C51 Fe1 C21 C11 37.8(3) no
C101 Fe1 C21 C11 -162.4(3) no
C31 Fe1 C21 C11 119.1(5) no
C81 Fe1 C21 C11 -54.0(8) no
C61 Fe1 C21 C11 -122.5(4) no
C71 Fe1 C21 C11 -82.0(5) no
C11 C21 C31 C41 -1.9(6) no
Fe1 C21 C31 C41 58.5(4) no
C11 C21 C31 Fe1 -60.4(3) no
C41 Fe1 C31 C21 119.8(4) no
C91 Fe1 C31 C21 -160.1(3) no
C51 Fe1 C31 C21 81.9(3) no
C101 Fe1 C31 C21 -119.2(3) no
C81 Fe1 C31 C21 172.9(7) no
C61 Fe1 C31 C21 -79.6(4) no
C11 Fe1 C31 C21 37.8(3) no
C71 Fe1 C31 C21 -51.4(8) no
C21 Fe1 C31 C41 -119.8(4) no
C91 Fe1 C31 C41 80.1(4) no
C51 Fe1 C31 C41 -37.9(3) no
C101 Fe1 C31 C41 121.1(3) no
C81 Fe1 C31 C41 53.2(8) no
C61 Fe1 C31 C41 160.6(4) no
C11 Fe1 C31 C41 -81.9(3) no
C71 Fe1 C31 C41 -171.2(7) no
C21 C31 C41 C51 1.3(6) no
Fe1 C31 C41 C51 59.8(4) no
C21 C31 C41 Fe1 -58.4(4) no
C21 Fe1 C41 C51 -81.5(3) no
C91 Fe1 C41 C51 122.4(3) no
C101 Fe1 C41 C51 164.1(3) no
C31 Fe1 C41 C51 -118.9(4) no
C81 Fe1 C41 C51 80.8(4) no
C61 Fe1 C41 C51 -165.1(6) no
C11 Fe1 C41 C51 -37.6(3) no
C71 Fe1 C41 C51 50.4(9) no
C21 Fe1 C41 C31 37.4(3) no
C91 Fe1 C41 C31 -118.7(3) no
C51 Fe1 C41 C31 118.9(4) no
C101 Fe1 C41 C31 -77.0(4) no
C81 Fe1 C41 C31 -160.3(3) no
C61 Fe1 C41 C31 -46.2(7) no
C11 Fe1 C41 C31 81.3(3) no
C71 Fe1 C41 C31 169.2(7) no
C31 C41 C51 C11 -0.3(6) no
Fe1 C41 C51 C11 59.5(4) no
C31 C41 C51 Fe1 -59.9(4) no
C21 C11 C51 C41 -0.8(6) no
C1 C11 C51 C41 174.6(5) no
Fe1 C11 C51 C41 -59.1(4) no
C21 C11 C51 Fe1 58.3(3) no
C1 C11 C51 Fe1 -126.3(5) no
C21 Fe1 C51 C41 81.9(3) no
C91 Fe1 C51 C41 -76.9(4) no
C101 Fe1 C51 C41 -41.1(8) no
C31 Fe1 C51 C41 38.0(3) no
C81 Fe1 C51 C41 -120.4(4) no
C61 Fe1 C51 C41 162.0(8) no
C11 Fe1 C51 C41 119.6(4) no
C71 Fe1 C51 C41 -162.4(4) no
C21 Fe1 C51 C11 -37.7(3) no
C41 Fe1 C51 C11 -119.6(4) no
C91 Fe1 C51 C11 163.5(3) no
C101 Fe1 C51 C11 -160.7(6) no
C31 Fe1 C51 C11 -81.6(3) no
C81 Fe1 C51 C11 120.0(3) no
C61 Fe1 C51 C11 42.4(9) no
C71 Fe1 C51 C11 78.0(4) no
C21 Fe1 C61 C101 -119.1(4) no
C41 Fe1 C61 C101 -43.5(9) no
C91 Fe1 C61 C101 37.6(4) no
C51 Fe1 C61 C101 167.3(6) no
C31 Fe1 C61 C101 -77.0(5) no
C81 Fe1 C61 C101 82.0(4) no
C11 Fe1 C61 C101 -160.6(4) no
C71 Fe1 C61 C101 119.7(6) no
C21 Fe1 C61 C71 121.2(4) no
C41 Fe1 C61 C71 -163.2(6) no
C91 Fe1 C61 C71 -82.1(4) no
C51 Fe1 C61 C71 47.6(9) no
C101 Fe1 C61 C71 -119.7(6) no
C31 Fe1 C61 C71 163.3(4) no
C81 Fe1 C61 C71 -37.7(4) no
C11 Fe1 C61 C71 79.7(5) no
C101 C61 C71 C81 0.0(8) no
Fe1 C61 C71 C81 59.8(5) no
C101 C61 C71 Fe1 -59.7(4) no
C21 Fe1 C71 C61 -76.6(5) no
C41 Fe1 C71 C61 159.1(7) no
C91 Fe1 C71 C61 80.4(4) no
C51 Fe1 C71 C61 -162.6(4) no
C101 Fe1 C71 C61 36.5(4) no
C31 Fe1 C71 C61 -39.3(8) no
C81 Fe1 C71 C61 118.6(6) no
C11 Fe1 C71 C61 -119.9(4) no
C21 Fe1 C71 C81 164.9(4) no
C41 Fe1 C71 C81 40.5(10) no
C91 Fe1 C71 C81 -38.2(4) no
C51 Fe1 C71 C81 78.8(5) no
C101 Fe1 C71 C81 -82.1(4) no
C31 Fe1 C71 C81 -157.8(5) no
C61 Fe1 C71 C81 -118.6(6) no
C11 Fe1 C71 C81 121.6(4) no
C61 C71 C81 C91 -0.4(7) no
Fe1 C71 C81 C91 59.5(4) no
C61 C71 C81 Fe1 -59.9(5) no
C21 Fe1 C81 C71 -38.2(9) no
C41 Fe1 C81 C71 -165.4(5) no
C91 Fe1 C81 C71 118.7(6) no
C51 Fe1 C81 C71 -121.9(5) no
C101 Fe1 C81 C71 80.0(5) no
C31 Fe1 C81 C71 154.8(7) no
C61 Fe1 C81 C71 37.6(5) no
C11 Fe1 C81 C71 -78.3(6) no
C21 Fe1 C81 C91 -156.9(6) no
C41 Fe1 C81 C91 75.9(4) no
C51 Fe1 C81 C91 119.3(4) no
C101 Fe1 C81 C91 -38.7(4) no
C31 Fe1 C81 C91 36.1(9) no
C61 Fe1 C81 C91 -81.1(4) no
C11 Fe1 C81 C91 163.0(3) no
C71 Fe1 C81 C91 -118.7(6) no
C71 C81 C91 C101 0.6(7) no
Fe1 C81 C91 C101 61.0(4) no
C71 C81 C91 Fe1 -60.3(4) no
C21 Fe1 C91 C101 42.0(8) no
C41 Fe1 C91 C101 119.6(4) no
C51 Fe1 C91 C101 161.4(4) no
C31 Fe1 C91 C101 77.0(4) no
C81 Fe1 C91 C101 -116.9(6) no
C61 Fe1 C91 C101 -36.4(4) no
C11 Fe1 C91 C101 -164.0(6) no
C71 Fe1 C91 C101 -79.5(5) no
C21 Fe1 C91 C81 158.9(6) no
C41 Fe1 C91 C81 -123.5(4) no
C51 Fe1 C91 C81 -81.7(5) no
C101 Fe1 C91 C81 116.9(6) no
C31 Fe1 C91 C81 -166.1(4) no
C61 Fe1 C91 C81 80.5(5) no
C11 Fe1 C91 C81 -47.1(8) no
C71 Fe1 C91 C81 37.4(5) no
C71 C61 C101 C91 0.4(7) no
Fe1 C61 C101 C91 -59.6(4) no
C71 C61 C101 Fe1 60.0(5) no
C81 C91 C101 C61 -0.6(7) no
Fe1 C91 C101 C61 60.4(4) no
C81 C91 C101 Fe1 -61.0(4) no
C21 Fe1 C101 C61 77.9(5) no
C41 Fe1 C101 C61 161.3(5) no
C91 Fe1 C101 C61 -119.7(6) no
C51 Fe1 C101 C61 -168.2(6) no
C31 Fe1 C101 C61 119.7(5) no
C81 Fe1 C101 C61 -80.6(5) no
C11 Fe1 C101 C61 46.6(8) no
C71 Fe1 C101 C61 -37.2(5) no
C21 Fe1 C101 C91 -162.4(3) no
C41 Fe1 C101 C91 -79.0(4) no
C51 Fe1 C101 C91 -48.5(8) no
C31 Fe1 C101 C91 -120.6(4) no
C81 Fe1 C101 C91 39.1(4) no
C61 Fe1 C101 C91 119.7(6) no
C11 Fe1 C101 C91 166.3(5) no
C71 Fe1 C101 C91 82.5(4) no
S2 C2 C12 C22 100.2(6) no
S2 C2 C12 C52 -80.5(6) no
S2 C2 C12 Fe2 -169.6(3) no
C62 Fe2 C12 C22 120.2(3) no
C82 Fe2 C12 C22 -166.2(5) no
C102 Fe2 C12 C22 78.7(4) no
C72 Fe2 C12 C22 162.3(3) no
C52 Fe2 C12 C22 -116.9(4) no
C92 Fe2 C12 C22 47.5(7) no
C32 Fe2 C12 C22 -37.0(3) no
C42 Fe2 C12 C22 -79.9(3) no
C62 Fe2 C12 C52 -122.9(4) no
C82 Fe2 C12 C52 -49.3(7) no
C102 Fe2 C12 C52 -164.4(3) no
C72 Fe2 C12 C52 -80.7(4) no
C22 Fe2 C12 C52 116.9(4) no
C92 Fe2 C12 C52 164.4(6) no
C32 Fe2 C12 C52 80.0(4) no
C42 Fe2 C12 C52 37.0(3) no
C62 Fe2 C12 C2 -2.1(5) no
C82 Fe2 C12 C2 71.6(8) no
C102 Fe2 C12 C2 -43.6(6) no
C72 Fe2 C12 C2 40.1(6) no
C52 Fe2 C12 C2 120.8(6) no
C22 Fe2 C12 C2 -122.2(6) no
C92 Fe2 C12 C2 -74.8(9) no
C32 Fe2 C12 C2 -159.2(5) no
C42 Fe2 C12 C2 157.9(6) no
C52 C12 C22 C32 -1.7(6) no
C2 C12 C22 C32 177.7(5) no
Fe2 C12 C22 C32 59.3(4) no
C52 C12 C22 Fe2 -61.0(3) no
C2 C12 C22 Fe2 118.3(5) no
C12 Fe2 C22 C32 -120.1(5) no
C62 Fe2 C22 C32 161.7(4) no
C82 Fe2 C22 C32 44.1(9) no
C102 Fe2 C22 C32 119.1(4) no
C72 Fe2 C22 C32 -163.4(6) no
C52 Fe2 C22 C32 -80.6(4) no
C92 Fe2 C22 C32 77.5(4) no
C42 Fe2 C22 C32 -37.1(4) no
C62 Fe2 C22 C12 -78.2(4) no
C82 Fe2 C22 C12 164.1(6) no
C102 Fe2 C22 C12 -120.9(3) no
C72 Fe2 C22 C12 -43.3(8) no
C52 Fe2 C22 C12 39.4(3) no
C92 Fe2 C22 C12 -162.4(3) no
C32 Fe2 C22 C12 120.1(5) no
C42 Fe2 C22 C12 82.9(3) no
C12 C22 C32 C42 1.4(6) no
Fe2 C22 C32 C42 59.8(4) no
C12 C22 C32 Fe2 -58.4(4) no
C12 Fe2 C32 C42 -82.0(4) no
C62 Fe2 C32 C42 -164.4(6) no
C82 Fe2 C32 C42 76.9(4) no
C102 Fe2 C32 C42 160.7(3) no
C72 Fe2 C32 C42 42.1(9) no
C52 Fe2 C32 C42 -37.3(3) no
C22 Fe2 C32 C42 -119.4(5) no
C92 Fe2 C32 C42 118.8(3) no
C12 Fe2 C32 C22 37.4(4) no
C62 Fe2 C32 C22 -44.9(8) no
C82 Fe2 C32 C22 -163.6(4) no
C102 Fe2 C32 C22 -79.9(4) no
C72 Fe2 C32 C22 161.6(7) no
C52 Fe2 C32 C22 82.2(4) no
C92 Fe2 C32 C22 -121.8(4) no
C42 Fe2 C32 C22 119.4(5) no
C22 C32 C42 C52 -0.5(6) no
Fe2 C32 C42 C52 58.6(4) no
C22 C32 C42 Fe2 -59.1(4) no
C12 Fe2 C42 C32 81.6(4) no
C62 Fe2 C42 C32 162.3(6) no
C82 Fe2 C42 C32 -122.1(4) no
C102 Fe2 C42 C32 -46.4(7) no
C72 Fe2 C42 C32 -164.0(3) no
C52 Fe2 C42 C32 119.7(5) no
C22 Fe2 C42 C32 37.5(3) no
C92 Fe2 C42 C32 -79.8(4) no
C12 Fe2 C42 C52 -38.1(3) no
C62 Fe2 C42 C52 42.6(8) no
C82 Fe2 C42 C52 118.2(4) no
C102 Fe2 C42 C52 -166.1(5) no
C72 Fe2 C42 C52 76.3(4) no
C22 Fe2 C42 C52 -82.2(4) no
C92 Fe2 C42 C52 160.5(3) no
C32 Fe2 C42 C52 -119.7(5) no
C32 C42 C52 C12 -0.5(6) no
Fe2 C42 C52 C12 58.5(4) no
C32 C42 C52 Fe2 -59.0(4) no
C22 C12 C52 C42 1.3(6) no
C2 C12 C52 C42 -178.0(5) no
Fe2 C12 C52 C42 -59.9(4) no
C22 C12 C52 Fe2 61.2(4) no
C2 C12 C52 Fe2 -118.1(5) no
C12 Fe2 C52 C42 119.5(5) no
C62 Fe2 C52 C42 -164.2(3) no
C82 Fe2 C52 C42 -80.4(4) no
C102 Fe2 C52 C42 163.4(7) no
C72 Fe2 C52 C42 -122.4(4) no
C22 Fe2 C52 C42 80.7(4) no
C92 Fe2 C52 C42 -46.8(7) no
C32 Fe2 C52 C42 37.0(3) no
C62 Fe2 C52 C12 76.2(4) no
C82 Fe2 C52 C12 160.0(3) no
C102 Fe2 C52 C12 43.8(9) no
C72 Fe2 C52 C12 118.0(3) no
C22 Fe2 C52 C12 -38.9(3) no
C92 Fe2 C52 C12 -166.4(6) no
C32 Fe2 C52 C12 -82.5(3) no
C42 Fe2 C52 C12 -119.5(5) no
C12 Fe2 C62 C102 -122.5(4) no
C82 Fe2 C62 C102 80.9(4) no
C72 Fe2 C62 C102 118.8(5) no
C52 Fe2 C62 C102 -164.6(3) no
C22 Fe2 C62 C102 -80.5(4) no
C92 Fe2 C62 C102 37.1(4) no
C32 Fe2 C62 C102 -47.8(8) no
C42 Fe2 C62 C102 163.5(6) no
C12 Fe2 C62 C72 118.8(4) no
C82 Fe2 C62 C72 -37.9(4) no
C102 Fe2 C62 C72 -118.8(5) no
C52 Fe2 C62 C72 76.6(4) no
C22 Fe2 C62 C72 160.7(4) no
C92 Fe2 C62 C72 -81.7(4) no
C32 Fe2 C62 C72 -166.5(6) no
C42 Fe2 C62 C72 44.7(8) no
C102 C62 C72 C82 -0.6(6) no
Fe2 C62 C72 C82 59.4(4) no
C102 C62 C72 Fe2 -59.9(4) no
C12 Fe2 C72 C82 162.1(3) no
C62 Fe2 C72 C82 -118.5(5) no
C102 Fe2 C72 C82 -80.6(4) no
C52 Fe2 C72 C82 118.9(4) no
C22 Fe2 C72 C82 -166.2(6) no
C92 Fe2 C72 C82 -37.3(3) no
C32 Fe2 C72 C82 46.6(9) no
C42 Fe2 C72 C82 77.9(4) no
C12 Fe2 C72 C62 -79.4(4) no
C82 Fe2 C72 C62 118.5(5) no
C102 Fe2 C72 C62 38.0(4) no
C52 Fe2 C72 C62 -122.5(4) no
C22 Fe2 C72 C62 -47.7(8) no
C92 Fe2 C72 C62 81.3(4) no
C32 Fe2 C72 C62 165.2(7) no
C42 Fe2 C72 C62 -163.6(4) no
C62 C72 C82 C92 0.6(6) no
Fe2 C72 C82 C92 59.9(4) no
C62 C72 C82 Fe2 -59.2(4) no
C12 Fe2 C82 C72 -43.3(7) no
C62 Fe2 C82 C72 38.2(4) no
C102 Fe2 C82 C72 82.3(4) no
C52 Fe2 C82 C72 -79.5(4) no
C22 Fe2 C82 C72 164.5(7) no
C92 Fe2 C82 C72 119.8(5) no
C32 Fe2 C82 C72 -162.6(4) no
C42 Fe2 C82 C72 -121.5(4) no
C12 Fe2 C82 C92 -163.2(5) no
C62 Fe2 C82 C92 -81.6(4) no
C102 Fe2 C82 C92 -37.5(4) no
C72 Fe2 C82 C92 -119.8(5) no
C52 Fe2 C82 C92 160.7(3) no
C22 Fe2 C82 C92 44.6(9) no
C32 Fe2 C82 C92 77.6(4) no
C42 Fe2 C82 C92 118.7(4) no
C72 C82 C92 C102 -0.5(7) no
Fe2 C82 C92 C102 59.2(4) no
C72 C82 C92 Fe2 -59.7(4) no
C12 Fe2 C92 C102 41.9(8) no
C62 Fe2 C92 C102 -37.6(4) no
C82 Fe2 C92 C102 -119.0(5) no
C72 Fe2 C92 C102 -81.7(4) no
C52 Fe2 C92 C102 -165.4(6) no
C22 Fe2 C92 C102 77.5(4) no
C32 Fe2 C92 C102 119.2(4) no
C42 Fe2 C92 C102 160.8(4) no
C12 Fe2 C92 C82 160.9(6) no
C62 Fe2 C92 C82 81.4(4) no
C102 Fe2 C92 C82 119.0(5) no
C72 Fe2 C92 C82 37.3(4) no
C52 Fe2 C92 C82 -46.4(8) no
C22 Fe2 C92 C82 -163.5(3) no
C32 Fe2 C92 C82 -121.8(4) no
C42 Fe2 C92 C82 -80.2(4) no
C82 C92 C102 C62 0.1(7) no
Fe2 C92 C102 C62 59.1(4) no
C82 C92 C102 Fe2 -58.9(4) no
C72 C62 C102 C92 0.3(7) no
Fe2 C62 C102 C92 -59.7(4) no
C72 C62 C102 Fe2 59.9(4) no
C12 Fe2 C102 C92 -164.2(3) no
C62 Fe2 C102 C92 119.6(5) no
C82 Fe2 C102 C92 37.8(4) no
C72 Fe2 C102 C92 81.6(4) no
C52 Fe2 C102 C92 162.4(6) no
C22 Fe2 C102 C92 -121.7(4) no
C32 Fe2 C102 C92 -79.6(4) no
C42 Fe2 C102 C92 -46.2(8) no
C12 Fe2 C102 C62 76.2(4) no
C82 Fe2 C102 C62 -81.8(4) no
C72 Fe2 C102 C62 -38.0(4) no
C52 Fe2 C102 C62 42.8(9) no
C22 Fe2 C102 C62 118.7(4) no
C92 Fe2 C102 C62 -119.6(5) no
C32 Fe2 C102 C62 160.8(4) no
C42 Fe2 C102 C62 -165.8(5) no
